data_7721144
loop_
_publ_author_name
'Wang, Chen'
'Guo, Wen-Hang'
'Tang, Wen'
'Cui, Yunzuo'
'Qi, Zhaopeng'
'Liang, Song'
'Zang, Hong-Ying'
'su, zhongmin'

_publ_section_title
;
 Pure Reduced Polyoxometalates Materials as Electroactive Materials Toward
 Proton Energy Storage Device
;
_journal_name_full 'Dalton Transactions'
_journal_paper_doi 10.1039/D6DT01074A
_journal_year 2026
_chemical_formula_moiety 'Cd Mo12 O62 P8, 2(C5 H5 N), 2(C2 H7 N), 2(P), 8[C3H7NO], 1[H2O]'
_chemical_formula_sum 'C14 H44 Cd Cl2 Mo12 N4 O62 P8'
_chemical_formula_weight 2842.87
_space_group_crystal_system triclinic
_space_group_IT_number 2
_space_group_name_Hall '-P 1'
_space_group_name_H-M_alt 'P -1'
_atom_sites_solution_hydrogens mixed
_audit_creation_date 2025-12-04
_audit_creation_method
;
Olex2 1.3-alpha
(compiled 2020.11.12 svn.r5f609507 for OlexSys, GUI svn.r6408)
;
_audit_update_record
;
2025-12-30 deposited with the CCDC.	2026-06-17 downloaded from the CCDC.
;
_cell_angle_alpha 112.498(7)
_cell_angle_beta 103.961(7)
_cell_angle_gamma 103.425(7)
_cell_formula_units_Z 1
_cell_length_a 13.298(2)
_cell_length_b 13.314(2)
_cell_length_c 15.723(3)
_cell_measurement_reflns_used 9801
_cell_measurement_temperature 293.55
_cell_measurement_theta_max 25.064
_cell_measurement_theta_min 2.346
_cell_volume 2326.7(7)
_computing_cell_refinement 'SAINT v8.37A (Bruker, 2015)'
_computing_data_reduction 'SAINT v8.37A (Bruker, 2015)'
_computing_molecular_graphics 'Olex2 1.3-alpha (Dolomanov et al., 2009)'
_computing_publication_material 'Olex2 1.3-alpha (Dolomanov et al., 2009)'
_computing_structure_refinement 'SHELXL 2018/3 (Sheldrick, 2015)'
_computing_structure_solution 'SHELXT 2018/2 (Sheldrick, 2018)'
_diffrn_ambient_temperature 293.55
_diffrn_measured_fraction_theta_full 0.991
_diffrn_measured_fraction_theta_max 0.991
_diffrn_measurement_device_type 'CCD area detector'
_diffrn_measurement_method 'phi and omega scans'
_diffrn_radiation_monochromator graphite
_diffrn_radiation_type MoK\a
_diffrn_radiation_wavelength 0.71073
_diffrn_reflns_av_R_equivalents 0.0264
_diffrn_reflns_av_unetI/netI 0.0192
_diffrn_reflns_Laue_measured_fraction_full 0.991
_diffrn_reflns_Laue_measured_fraction_max 0.991
_diffrn_reflns_limit_h_max 15
_diffrn_reflns_limit_h_min -15
_diffrn_reflns_limit_k_max 15
_diffrn_reflns_limit_k_min -15
_diffrn_reflns_limit_l_max 18
_diffrn_reflns_limit_l_min -18
_diffrn_reflns_number 42340
_diffrn_reflns_point_group_measured_fraction_full 0.991
_diffrn_reflns_point_group_measured_fraction_max 0.991
_diffrn_reflns_theta_full 25.111
_diffrn_reflns_theta_max 25.111
_diffrn_reflns_theta_min 2.594
_diffrn_source_current 0.9
_diffrn_source_power 0.0405
_diffrn_source_voltage 45.0
_exptl_absorpt_coefficient_mu 2.067
_exptl_absorpt_correction_T_max 0.7452
_exptl_absorpt_correction_T_min 0.6287
_exptl_absorpt_correction_type none
_exptl_absorpt_process_details
;
SADABS-2014/5 (Bruker,2014/5) was used for absorption correction.
wR2(int) was 0.0717 before and 0.0431 after correction.
The Ratio of minimum to maximum transmission is 0.8437.
The \l/2 correction factor is Not present.
;
_exptl_crystal_density_diffrn 2.029
_exptl_crystal_description block
_exptl_crystal_F_000 1358
_refine_diff_density_max 1.205
_refine_diff_density_min -1.950
_refine_diff_density_rms 0.140
_refine_ls_extinction_method none
_refine_ls_goodness_of_fit_ref 1.068
_refine_ls_hydrogen_treatment mixed
_refine_ls_matrix_type full
_refine_ls_number_parameters 476
_refine_ls_number_reflns 8212
_refine_ls_number_restraints 20
_refine_ls_restrained_S_all 2.143
_refine_ls_R_factor_all 0.0343
_refine_ls_R_factor_gt 0.0306
_refine_ls_shift/su_max 0.001
_refine_ls_shift/su_mean 0.000
_refine_ls_structure_factor_coef Fsqd
_refine_ls_weighting_details 'w=1/[\s^2^(Fo^2^)+(0.0301P)^2^+19.3218P] where P=(Fo^2^+2Fc^2^)/3'
_refine_ls_weighting_scheme calc
_refine_ls_wR_factor_gt 0.0802
_refine_ls_wR_factor_ref 0.0832
_reflns_Friedel_coverage 0.000
_reflns_number_gt 7508
_reflns_number_total 8212
_reflns_threshold_expression 'I > 2\s(I)'
_cod_data_source_file d6dt01074a2.cif
_cod_data_source_block Complex2
_cod_original_cell_volume 2326.6(7)
_cod_database_code 7721144
_shelx_shelxl_version_number 2018/3
_shelx_space_group_comment
;
The symmetry employed for this shelxl refinement is uniquely defined
by the following loop, which should always be used as a source of
symmetry information in preference to the above space-group names.
They are only intended as comments.
;
_olex2_refinement_description
;
1. Fixed Uiso
 At 1.2 times of:
  All C(H) groups, All N(H) groups
 At 1.5 times of:
  All C(H,H,H) groups, All O(H) groups, All O(H,H) groups
2. Restrained distances
 Cl5-O1W
 2.6 with sigma of 0.02
 O3-Cl5
 3 with sigma of 0.02
3. Uiso/Uaniso restraints and constraints
Uanis(O30) \\sim Ueq, Uanis(C3) \\sim Ueq: with sigma of 0.01 and sigma for
terminal atoms of 0.02
Uanis(Cl5) \\sim Ueq: with sigma of 0.01 and sigma for terminal atoms of 0.02
4. Rigid body (RIGU) restrains
 Cl5
 with sigma for 1-2 distances of 0.01 and sigma for 1-3 distances of 0.02
5.a Ternary CH refined with riding coordinates:
 O9(H9), O19(H19), O8(H8)
5.b Secondary CH2 refined with riding coordinates:
 O1W(H5A,H1W)
5.c Aromatic/amide H refined with riding coordinates:
 N1(H1), C1(H1A), C5(H5), C4(H4), C2(H2A), C3(H3)
5.d Idealised Me refined as rotating group:
 C6(H6A,H6B,H6C), C7(H7A,H7B,H7C)
5.e Idealised tetrahedral OH refined as rotating group:
 O29(H29), O2(H2), O15(H15), O26(H26)
;
_platon_squeeze_special_details
;
A solvent mask was calculated and 329 electrons were 
found in a volume of 844\%A^3^ in 1 void per unit cell. 
This is consistent with the presence of 
8[C3H7NO], 1[H2O] per Unit Cell 
which account for 330 electrons 
per unit cell.
;
_platon_squeeze_void_probe_radius 1.20
_olex2_submission_special_instructions 'No special instructions were received'

loop_
_space_group_symop_operation_xyz
'x, y, z'
'-x, -y, -z'

loop_
_atom_site_label
_atom_site_type_symbol
_atom_site_fract_x
_atom_site_fract_y
_atom_site_fract_z
_atom_site_U_iso_or_equiv
_atom_site_adp_type
_atom_site_occupancy
_atom_site_site_symmetry_order
_atom_site_calc_flag
_atom_site_refinement_flags_posn
_atom_site_refinement_flags_adp
_atom_site_refinement_flags_occupancy
_atom_site_disorder_assembly
_atom_site_disorder_group
Cd1 Cd 0.000000 0.500000 0.500000 0.01341(11) Uani 1 2 d S . P . .
Mo1 Mo 0.13575(3) 0.30041(3) 0.56941(3) 0.01128(9) Uani 1 1 d . . . . .
Mo6 Mo 0.29020(3) 0.60301(3) 0.70324(3) 0.01153(9) Uani 1 1 d . . . . .
Mo3 Mo 0.04852(3) 0.37133(4) 0.25222(3) 0.01249(10) Uani 1 1 d . . . . .
Mo4 Mo 0.15980(3) 0.59631(3) 0.35056(3) 0.01282(10) Uani 1 1 d . . . . .
Mo5 Mo 0.30398(3) 0.72657(3) 0.60922(3) 0.01271(10) Uani 1 1 d . . . . .
Mo2 Mo 0.03665(3) 0.20078(3) 0.37829(3) 0.01239(10) Uani 1 1 d . . . . .
P1 P 0.26699(9) 0.44603(10) 0.46363(8) 0.0096(2) Uani 1 1 d . . . . .
P4 P 0.39597(10) 0.40517(11) 0.73037(9) 0.0157(3) Uani 1 1 d . . . . .
P3 P 0.09718(11) 0.12068(11) 0.17418(9) 0.0185(3) Uani 1 1 d . . . . .
P2 P 0.41449(11) 0.80060(11) 0.46240(10) 0.0204(3) Uani 1 1 d . . . . .
O9 O 0.1746(3) 0.6268(3) 0.6166(2) 0.0139(7) Uani 1 1 d . . . . .
H9 H 0.156264 0.684689 0.664957 0.021 Uiso 1 1 calc R U . . .
O19 O 0.0396(3) 0.4952(3) 0.3663(2) 0.0135(7) Uani 1 1 d . . . . .
H19 H -0.024132 0.508788 0.332591 0.020 Uiso 1 1 calc R U . . .
O13 O 0.2657(3) 0.5642(3) 0.4691(2) 0.0137(7) Uani 1 1 d . . . . .
O8 O 0.0252(3) 0.3320(3) 0.4853(2) 0.0134(7) Uani 1 1 d . . . . .
H8 H -0.042848 0.292019 0.490860 0.020 Uiso 1 1 calc R U . . .
O23 O -0.0533(3) 0.2510(3) 0.2818(2) 0.0156(7) Uani 1 1 d . . . . .
O6 O 0.1613(3) 0.4620(3) 0.6871(2) 0.0141(7) Uani 1 1 d . . . . .
O11 O 0.1863(3) 0.7276(3) 0.4919(2) 0.0159(7) Uani 1 1 d . . . . .
O21 O 0.1622(3) 0.3500(3) 0.3754(2) 0.0126(6) Uani 1 1 d . . . . .
O12 O 0.4208(3) 0.7901(3) 0.5578(3) 0.0224(8) Uani 1 1 d . . . . .
O18 O 0.1878(3) 0.4683(3) 0.2595(3) 0.0177(7) Uani 1 1 d . . . . .
O30 O 0.2546(3) 0.4449(3) 0.5591(2) 0.0120(6) Uani 1 1 d . U . . .
O22 O 0.0779(3) 0.2272(3) 0.1683(3) 0.0223(8) Uani 1 1 d . . . . .
O29 O 0.3733(3) 0.4291(3) 0.4561(3) 0.0171(7) Uani 1 1 d . . . . .
H29 H 0.387226 0.387450 0.480850 0.026 Uiso 1 1 calc R U . . .
O28 O 0.1697(3) 0.1996(3) 0.4622(2) 0.0168(7) Uani 1 1 d . . . . .
O16 O 0.3141(3) 0.7020(3) 0.3739(3) 0.0222(8) Uani 1 1 d . . . . .
O4 O 0.2818(3) 0.3096(3) 0.6600(3) 0.0198(7) Uani 1 1 d . . . . .
O5 O 0.0554(3) 0.2116(3) 0.5984(3) 0.0235(8) Uani 1 1 d . . . . .
O3 O 0.3930(3) 0.5265(3) 0.7528(3) 0.0226(8) Uani 1 1 d D . . . .
O7 O 0.3083(3) 0.7031(3) 0.8160(3) 0.0226(8) Uani 1 1 d . . . . .
O20 O -0.0493(3) 0.3636(3) 0.1577(3) 0.0264(8) Uani 1 1 d . . . . .
O10 O 0.3259(3) 0.8580(3) 0.6993(3) 0.0258(8) Uani 1 1 d . . . . .
O17 O 0.0874(3) 0.6427(3) 0.2801(3) 0.0260(8) Uani 1 1 d . . . . .
O24 O -0.0687(3) 0.0865(3) 0.3586(3) 0.0255(8) Uani 1 1 d . . . . .
O25 O 0.0779(3) 0.1092(3) 0.2630(3) 0.0224(8) Uani 1 1 d . . . . .
O2 O 0.4802(3) 0.3935(3) 0.6774(3) 0.0274(9) Uani 1 1 d . . . . .
H2 H 0.480107 0.326806 0.656756 0.041 Uiso 1 1 calc R U . . .
O15 O 0.5216(3) 0.7954(3) 0.4437(3) 0.0280(9) Uani 1 1 d . . . . .
H15 H 0.514930 0.727071 0.413376 0.042 Uiso 1 1 calc R U . . .
O1 O 0.4335(3) 0.3927(4) 0.8237(3) 0.0294(9) Uani 1 1 d . . . . .
O14 O 0.4081(3) 0.9204(3) 0.4767(3) 0.0293(9) Uani 1 1 d . . . . .
O26 O 0.2161(4) 0.1316(4) 0.1833(4) 0.0393(11) Uani 1 1 d . . . . .
H26 H 0.240507 0.177014 0.163369 0.059 Uiso 1 1 calc R U . . .
O27 O 0.0154(4) 0.0089(4) 0.0814(3) 0.0428(12) Uani 1 1 d . . . . .
N1 N 0.6352(4) 0.4236(5) 0.9136(4) 0.0383(13) Uani 1 1 d . . . . .
H1 H 0.567803 0.412308 0.881958 0.046 Uiso 1 1 calc R U . . .
N2 N 0.7205(5) 0.9328(5) 0.4473(5) 0.0420(14) Uani 1 1 d . . . . .
C1 C 0.7065(6) 0.4181(7) 0.8676(5) 0.0416(16) Uani 1 1 d . . . . .
H1A H 0.683325 0.402899 0.801686 0.050 Uiso 1 1 calc R U . . .
C5 C 0.6661(6) 0.4461(8) 1.0080(5) 0.052(2) Uani 1 1 d . . . . .
H5 H 0.614338 0.449900 1.038620 0.063 Uiso 1 1 calc R U . . .
C6 C 0.8281(7) 1.0236(6) 0.5172(7) 0.059(2) Uani 1 1 d . . . . .
H6A H 0.884744 1.010536 0.491200 0.089 Uiso 1 1 calc R U . . .
H6B H 0.844795 1.021461 0.579272 0.089 Uiso 1 1 calc R U . . .
H6C H 0.825240 1.098537 0.527129 0.089 Uiso 1 1 calc R U . . .
C4 C 0.7723(7) 0.4639(9) 1.0609(6) 0.061(2) Uani 1 1 d . . . . .
H4 H 0.794009 0.480514 1.127107 0.073 Uiso 1 1 calc R U . . .
C2 C 0.8137(6) 0.4347(8) 0.9158(6) 0.054(2) Uani 1 1 d . . . . .
H2A H 0.863863 0.431247 0.883511 0.065 Uiso 1 1 calc R U . . .
C7 C 0.6863(8) 0.9275(7) 0.3491(6) 0.057(2) Uani 1 1 d . . . . .
H7A H 0.619086 0.861295 0.305562 0.086 Uiso 1 1 calc R U . . .
H7B H 0.743876 0.920195 0.322849 0.086 Uiso 1 1 calc R U . . .
H7C H 0.673697 0.997483 0.354699 0.086 Uiso 1 1 calc R U . . .
C3 C 0.8459(6) 0.4563(8) 1.0123(6) 0.057(2) Uani 1 1 d . U . . .
H3 H 0.918314 0.466049 1.045658 0.069 Uiso 1 1 calc R U . . .
H2B H 0.668(9) 0.921(9) 0.465(8) 0.09(3) Uiso 1 1 d . . . . .
Cl5 Cl 0.49019(16) 0.46395(19) 0.37608(15) 0.0544(5) Uani 1 1 d D U . . .
O1W O 0.5898(3) 0.3285(3) 0.3316(2) 0.0173(7) Uani 1 1 d D . . . .
H5A H 0.569518 0.384639 0.378350 0.026 Uiso 1 1 calc R U . . .
H1W H 0.524934 0.267360 0.275525 0.026 Uiso 1 1 calc R U . . .

loop_
_atom_site_aniso_label
_atom_site_aniso_U_11
_atom_site_aniso_U_22
_atom_site_aniso_U_33
_atom_site_aniso_U_23
_atom_site_aniso_U_13
_atom_site_aniso_U_12
Cd1 0.0125(2) 0.0166(2) 0.0135(2) 0.0087(2) 0.00550(19) 0.00549(19)
Mo1 0.0115(2) 0.01240(19) 0.01077(19) 0.00681(16) 0.00339(15) 0.00402(16)
Mo6 0.01026(19) 0.0126(2) 0.01049(19) 0.00468(16) 0.00293(15) 0.00414(16)
Mo3 0.0122(2) 0.0159(2) 0.00998(19) 0.00729(16) 0.00384(15) 0.00420(16)
Mo4 0.0137(2) 0.0147(2) 0.0141(2) 0.00928(17) 0.00728(16) 0.00514(16)
Mo5 0.0118(2) 0.0116(2) 0.0138(2) 0.00553(16) 0.00532(16) 0.00259(16)
Mo2 0.0131(2) 0.0123(2) 0.01044(19) 0.00556(16) 0.00363(16) 0.00272(16)
P1 0.0075(5) 0.0116(6) 0.0093(5) 0.0044(5) 0.0033(4) 0.0031(4)
P4 0.0134(6) 0.0204(6) 0.0153(6) 0.0101(5) 0.0034(5) 0.0082(5)
P3 0.0235(7) 0.0146(6) 0.0131(6) 0.0030(5) 0.0079(5) 0.0043(5)
P2 0.0195(7) 0.0157(6) 0.0240(7) 0.0084(6) 0.0127(6) -0.0002(5)
O9 0.0124(16) 0.0146(16) 0.0172(17) 0.0077(14) 0.0069(13) 0.0070(13)
O19 0.0136(16) 0.0178(17) 0.0142(16) 0.0094(14) 0.0069(13) 0.0089(14)
O13 0.0139(16) 0.0141(16) 0.0128(16) 0.0072(14) 0.0045(13) 0.0032(13)
O8 0.0108(16) 0.0154(16) 0.0137(16) 0.0074(14) 0.0044(13) 0.0030(13)
O23 0.0107(16) 0.0207(18) 0.0141(16) 0.0092(14) 0.0030(13) 0.0033(14)
O6 0.0159(17) 0.0155(16) 0.0110(16) 0.0058(14) 0.0061(13) 0.0049(14)
O11 0.0179(17) 0.0182(17) 0.0173(17) 0.0112(14) 0.0086(14) 0.0091(14)
O21 0.0113(16) 0.0130(16) 0.0101(16) 0.0051(13) 0.0023(13) 0.0010(13)
O12 0.0182(18) 0.0231(19) 0.0212(19) 0.0098(16) 0.0083(15) -0.0009(15)
O18 0.0178(18) 0.0193(18) 0.0192(18) 0.0095(15) 0.0117(14) 0.0060(15)
O30 0.0126(16) 0.0120(15) 0.0105(15) 0.0049(13) 0.0042(13) 0.0036(13)
O22 0.032(2) 0.0215(19) 0.0144(18) 0.0083(15) 0.0105(16) 0.0102(16)
O29 0.0117(16) 0.0227(19) 0.0221(18) 0.0129(15) 0.0079(14) 0.0090(14)
O28 0.0203(18) 0.0176(17) 0.0150(17) 0.0087(14) 0.0069(14) 0.0084(15)
O16 0.0204(19) 0.0237(19) 0.0204(19) 0.0105(16) 0.0106(15) 0.0008(15)
O4 0.0181(18) 0.0200(18) 0.0214(18) 0.0123(15) 0.0027(15) 0.0069(15)
O5 0.024(2) 0.026(2) 0.0210(19) 0.0153(16) 0.0076(16) 0.0031(16)
O3 0.0185(18) 0.0178(18) 0.0211(19) 0.0050(15) -0.0028(15) 0.0069(15)
O7 0.027(2) 0.0233(19) 0.0133(17) 0.0049(15) 0.0074(15) 0.0081(16)
O20 0.026(2) 0.033(2) 0.0196(19) 0.0152(17) 0.0019(16) 0.0103(17)
O10 0.033(2) 0.0173(18) 0.026(2) 0.0083(16) 0.0123(17) 0.0089(16)
O17 0.031(2) 0.031(2) 0.027(2) 0.0207(18) 0.0124(17) 0.0155(18)
O24 0.024(2) 0.0205(19) 0.0224(19) 0.0086(16) 0.0054(16) -0.0029(16)
O25 0.037(2) 0.0194(18) 0.0156(18) 0.0086(15) 0.0140(16) 0.0123(17)
O2 0.027(2) 0.022(2) 0.037(2) 0.0115(18) 0.0209(18) 0.0107(17)
O15 0.023(2) 0.0211(19) 0.037(2) 0.0073(18) 0.0204(18) 0.0050(16)
O1 0.023(2) 0.046(2) 0.025(2) 0.0251(19) 0.0042(16) 0.0126(18)
O14 0.030(2) 0.0170(19) 0.045(2) 0.0148(18) 0.0207(19) 0.0076(17)
O26 0.036(2) 0.044(3) 0.060(3) 0.033(2) 0.031(2) 0.023(2)
O27 0.067(3) 0.020(2) 0.014(2) 0.0011(17) 0.003(2) -0.005(2)
N1 0.029(3) 0.059(4) 0.035(3) 0.028(3) 0.008(2) 0.023(3)
N2 0.029(3) 0.045(3) 0.066(4) 0.034(3) 0.026(3) 0.015(3)
C1 0.043(4) 0.065(5) 0.034(4) 0.034(3) 0.017(3) 0.024(4)
C5 0.039(4) 0.098(6) 0.039(4) 0.042(4) 0.020(3) 0.033(4)
C6 0.056(5) 0.035(4) 0.081(6) 0.032(4) 0.015(4) 0.010(4)
C4 0.050(5) 0.112(7) 0.038(4) 0.051(5) 0.013(4) 0.033(5)
C2 0.045(4) 0.097(6) 0.048(4) 0.045(5) 0.028(4) 0.039(4)
C7 0.076(6) 0.045(4) 0.060(5) 0.031(4) 0.034(5) 0.017(4)
C3 0.038(4) 0.092(6) 0.055(4) 0.049(4) 0.011(3) 0.026(4)
Cl5 0.0473(10) 0.0630(12) 0.0488(11) 0.0247(9) 0.0160(9) 0.0171(9)
O1W 0.0119(16) 0.0191(17) 0.0157(17) 0.0059(14) 0.0026(13) 0.0032(14)

loop_
_atom_type_symbol
_atom_type_description
_atom_type_scat_dispersion_real
_atom_type_scat_dispersion_imag
_atom_type_scat_source
C C 0.0033 0.0016 'International Tables Vol C Tables 4.2.6.8 and 6.1.1.4'
H H 0.0000 0.0000 'International Tables Vol C Tables 4.2.6.8 and 6.1.1.4'
Cd Cd -0.8075 1.2024 'International Tables Vol C Tables 4.2.6.8 and 6.1.1.4'
Cl Cl 0.1484 0.1585 'International Tables Vol C Tables 4.2.6.8 and 6.1.1.4'
Mo Mo -1.6832 0.6857 'International Tables Vol C Tables 4.2.6.8 and 6.1.1.4'
N N 0.0061 0.0033 'International Tables Vol C Tables 4.2.6.8 and 6.1.1.4'
O O 0.0106 0.0060 'International Tables Vol C Tables 4.2.6.8 and 6.1.1.4'
P P 0.1023 0.0942 'International Tables Vol C Tables 4.2.6.8 and 6.1.1.4'

loop_
_geom_angle_atom_site_label_1
_geom_angle_atom_site_label_2
_geom_angle_atom_site_label_3
_geom_angle
_geom_angle_site_symmetry_1
_geom_angle_site_symmetry_3
_geom_angle_publ_flag
O9 Cd1 O9 180.0 2_566 . ?
O19 Cd1 O9 83.84(12) 2_566 . ?
O19 Cd1 O9 83.84(12) . 2_566 ?
O19 Cd1 O9 96.16(12) . . ?
O19 Cd1 O9 96.16(12) 2_566 2_566 ?
O19 Cd1 O19 180.00(18) . 2_566 ?
O19 Cd1 O8 95.81(11) 2_566 2_566 ?
O19 Cd1 O8 84.19(11) . 2_566 ?
O19 Cd1 O8 95.81(11) . . ?
O19 Cd1 O8 84.19(11) 2_566 . ?
O8 Cd1 O9 97.05(11) . . ?
O8 Cd1 O9 97.05(11) 2_566 2_566 ?
O8 Cd1 O9 82.95(11) 2_566 . ?
O8 Cd1 O9 82.95(11) . 2_566 ?
O8 Cd1 O8 180.00(16) . 2_566 ?
O8 Mo1 Mo2 48.93(9) . . ?
O8 Mo1 O6 87.05(13) . . ?
O8 Mo1 O30 81.63(12) . . ?
O8 Mo1 O4 163.44(14) . . ?
O6 Mo1 Mo2 134.48(9) . . ?
O6 Mo1 O30 71.67(12) . . ?
O30 Mo1 Mo2 88.53(8) . . ?
O28 Mo1 Mo2 48.00(10) . . ?
O28 Mo1 O8 95.44(14) . . ?
O28 Mo1 O6 154.26(14) . . ?
O28 Mo1 O30 83.32(13) . . ?
O28 Mo1 O4 85.02(14) . . ?
O4 Mo1 Mo2 132.91(10) . . ?
O4 Mo1 O6 85.54(14) . . ?
O4 Mo1 O30 81.98(13) . . ?
O5 Mo1 Mo2 101.15(13) . . ?
O5 Mo1 O8 101.93(16) . . ?
O5 Mo1 O6 98.66(16) . . ?
O5 Mo1 O30 169.66(15) . . ?
O5 Mo1 O28 105.81(17) . . ?
O5 Mo1 O4 93.83(16) . . ?
O9 Mo6 Mo5 48.75(9) . . ?
O9 Mo6 O6 86.74(13) . . ?
O9 Mo6 O30 82.08(13) . . ?
O9 Mo6 O3 161.12(14) . . ?
O6 Mo6 Mo5 133.69(9) . . ?
O6 Mo6 O30 71.83(12) . . ?
O30 Mo6 Mo5 87.68(8) . . ?
O3 Mo6 Mo5 133.12(11) . . ?
O3 Mo6 O6 84.32(14) . . ?
O3 Mo6 O30 79.34(13) . . ?
O7 Mo6 Mo5 101.70(13) . . ?
O7 Mo6 O9 102.03(16) . . ?
O7 Mo6 O6 99.39(16) . . ?
O7 Mo6 O30 170.24(15) . . ?
O7 Mo6 O3 95.82(16) . . ?
O7 Mo6 O1W 106.07(17) . 2_666 ?
O1W Mo6 Mo5 47.86(10) 2_666 . ?
O1W Mo6 O9 95.21(14) 2_666 . ?
O1W Mo6 O6 153.41(13) 2_666 . ?
O1W Mo6 O30 82.16(13) 2_666 . ?
O1W Mo6 O3 85.60(15) 2_666 . ?
O19 Mo3 Mo4 48.33(9) . . ?
O19 Mo3 O23 86.83(13) . . ?
O19 Mo3 O21 82.24(12) . . ?
O19 Mo3 O22 161.18(13) . . ?
O23 Mo3 Mo4 133.85(9) . . ?
O23 Mo3 O21 72.34(12) . . ?
O21 Mo3 Mo4 88.85(8) . . ?
O18 Mo3 Mo4 47.68(10) . . ?
O18 Mo3 O19 94.70(14) . . ?
O18 Mo3 O23 155.85(14) . . ?
O18 Mo3 O21 83.97(13) . . ?
O18 Mo3 O22 88.34(15) . . ?
O22 Mo3 Mo4 135.64(11) . . ?
O22 Mo3 O23 82.98(14) . . ?
O22 Mo3 O21 79.61(13) . . ?
O20 Mo3 Mo4 100.66(14) . . ?
O20 Mo3 O19 101.50(17) . . ?
O20 Mo3 O23 98.36(16) . . ?
O20 Mo3 O21 169.91(16) . . ?
O20 Mo3 O18 104.90(17) . . ?
O20 Mo3 O22 95.62(17) . . ?
O19 Mo4 Mo3 48.40(9) . . ?
O19 Mo4 O13 81.05(12) . . ?
O19 Mo4 O11 87.13(13) . . ?
O19 Mo4 O16 161.81(14) . . ?
O13 Mo4 Mo3 87.89(8) . . ?
O11 Mo4 Mo3 133.90(9) . . ?
O11 Mo4 O13 71.27(12) . . ?
O18 Mo4 Mo3 47.75(10) . . ?
O18 Mo4 O19 94.83(14) . . ?
O18 Mo4 O13 83.86(13) . . ?
O18 Mo4 O11 154.46(14) . . ?
O18 Mo4 O16 86.89(15) . . ?
O16 Mo4 Mo3 134.33(11) . . ?
O16 Mo4 O13 81.14(13) . . ?
O16 Mo4 O11 83.71(14) . . ?
O17 Mo4 Mo3 100.89(14) . . ?
O17 Mo4 O19 101.12(16) . . ?
O17 Mo4 O13 169.99(16) . . ?
O17 Mo4 O11 98.98(16) . . ?
O17 Mo4 O18 105.57(17) . . ?
O17 Mo4 O16 95.82(17) . . ?
O9 Mo5 Mo6 48.49(9) . . ?
O9 Mo5 O13 82.94(13) . . ?
O9 Mo5 O11 85.58(13) . . ?
O9 Mo5 O12 162.44(14) . . ?
O13 Mo5 Mo6 89.74(8) . . ?
O11 Mo5 Mo6 132.86(9) . . ?
O11 Mo5 O13 72.03(12) . . ?
O12 Mo5 Mo6 135.04(11) . . ?
O12 Mo5 O13 80.00(13) . . ?
O12 Mo5 O11 85.27(14) . . ?
O10 Mo5 Mo6 100.44(13) . . ?
O10 Mo5 O9 101.33(16) . . ?
O10 Mo5 O13 169.33(15) . . ?
O10 Mo5 O11 98.38(16) . . ?
O10 Mo5 O12 94.80(17) . . ?
O10 Mo5 O1W 105.13(17) . 2_666 ?
O1W Mo5 Mo6 48.19(10) 2_666 . ?
O1W Mo5 O9 95.28(14) 2_666 . ?
O1W Mo5 O13 84.04(13) 2_666 . ?
O1W Mo5 O11 155.79(14) 2_666 . ?
O1W Mo5 O12 87.06(15) 2_666 . ?
O8 Mo2 Mo1 48.58(9) . . ?
O8 Mo2 O23 85.59(13) . . ?
O8 Mo2 O21 82.35(12) . . ?
O8 Mo2 O25 161.24(14) . . ?
O23 Mo2 Mo1 132.93(9) . . ?
O23 Mo2 O21 72.58(12) . . ?
O21 Mo2 Mo1 88.85(8) . . ?
O28 Mo2 Mo1 47.95(10) . . ?
O28 Mo2 O8 95.05(14) . . ?
O28 Mo2 O23 155.36(13) . . ?
O28 Mo2 O21 83.08(13) . . ?
O28 Mo2 O25 85.60(15) . . ?
O24 Mo2 Mo1 101.61(13) . . ?
O24 Mo2 O8 102.32(16) . . ?
O24 Mo2 O23 97.83(16) . . ?
O24 Mo2 O21 169.15(15) . . ?
O24 Mo2 O28 106.04(17) . . ?
O24 Mo2 O25 95.47(17) . . ?
O25 Mo2 Mo1 133.25(11) . . ?
O25 Mo2 O23 86.15(14) . . ?
O25 Mo2 O21 79.11(13) . . ?
O13 P1 O30 107.52(18) . . ?
O21 P1 O13 107.12(18) . . ?
O21 P1 O30 107.25(18) . . ?
O29 P1 O13 111.54(19) . . ?
O29 P1 O21 113.16(19) . . ?
O29 P1 O30 109.99(19) . . ?
O4 P4 O2 109.2(2) . . ?
O3 P4 O4 111.3(2) . . ?
O3 P4 O2 104.1(2) . . ?
O1 P4 O4 109.2(2) . . ?
O1 P4 O3 112.1(2) . . ?
O1 P4 O2 110.9(2) . . ?
O22 P3 O25 112.2(2) . . ?
O22 P3 O27 110.0(2) . . ?
O26 P3 O22 108.9(2) . . ?
O26 P3 O25 108.9(2) . . ?
O26 P3 O27 110.2(3) . . ?
O27 P3 O25 106.6(2) . . ?
O12 P2 O14 109.6(2) . . ?
O16 P2 O12 110.9(2) . . ?
O16 P2 O15 109.7(2) . . ?
O16 P2 O14 110.3(2) . . ?
O15 P2 O12 108.5(2) . . ?
O15 P2 O14 107.8(2) . . ?
Cd1 O9 H9 101.7 . . ?
Mo6 O9 Cd1 131.26(16) . . ?
Mo6 O9 Mo5 82.76(12) . . ?
Mo6 O9 H9 101.7 . . ?
Mo5 O9 Cd1 132.41(16) . . ?
Mo5 O9 H9 101.7 . . ?
Cd1 O19 H19 100.1 . . ?
Mo3 O19 Cd1 133.18(16) . . ?
Mo3 O19 H19 100.1 . . ?
Mo4 O19 Cd1 133.16(16) . . ?
Mo4 O19 Mo3 83.27(12) . . ?
Mo4 O19 H19 100.1 . . ?
Mo5 O13 Mo4 102.08(13) . . ?
P1 O13 Mo4 127.92(19) . . ?
P1 O13 Mo5 125.10(18) . . ?
Cd1 O8 H8 100.6 . . ?
Mo1 O8 Cd1 132.14(16) . . ?
Mo1 O8 Mo2 82.48(12) . . ?
Mo1 O8 H8 100.6 . . ?
Mo2 O8 Cd1 133.94(16) . . ?
Mo2 O8 H8 100.6 . . ?
Mo2 O23 Mo3 113.80(15) . . ?
Mo6 O6 Mo1 113.22(14) . . ?
Mo4 O11 Mo5 113.33(15) . . ?
Mo2 O21 Mo3 100.35(12) . . ?
P1 O21 Mo3 126.53(18) . . ?
P1 O21 Mo2 125.99(18) . . ?
P2 O12 Mo5 134.5(2) . . ?
Mo4 O18 Mo3 84.58(13) . . ?
Mo6 O30 Mo1 101.88(12) . . ?
P1 O30 Mo1 127.20(18) . . ?
P1 O30 Mo6 126.46(18) . . ?
P3 O22 Mo3 138.7(2) . . ?
P1 O29 H29 109.5 . . ?
Mo1 O28 Mo2 84.05(13) . . ?
P2 O16 Mo4 137.0(2) . . ?
P4 O4 Mo1 136.1(2) . . ?
P4 O3 Mo6 139.6(2) . . ?
P3 O25 Mo2 136.9(2) . . ?
P4 O2 H2 109.5 . . ?
P2 O15 H15 109.5 . . ?
P3 O26 H26 109.5 . . ?
C1 N1 H1 119.4 . . ?
C1 N1 C5 121.2(6) . . ?
C5 N1 H1 119.4 . . ?
C6 N2 C7 114.3(6) . . ?
C6 N2 H2B 120(8) . . ?
C7 N2 H2B 112(7) . . ?
N1 C1 H1A 119.7 . . ?
N1 C1 C2 120.6(6) . . ?
C2 C1 H1A 119.7 . . ?
N1 C5 H5 119.3 . . ?
N1 C5 C4 121.3(7) . . ?
C4 C5 H5 119.3 . . ?
N2 C6 H6A 109.5 . . ?
N2 C6 H6B 109.5 . . ?
N2 C6 H6C 109.5 . . ?
H6A C6 H6B 109.5 . . ?
H6A C6 H6C 109.5 . . ?
H6B C6 H6C 109.5 . . ?
C5 C4 H4 121.3 . . ?
C5 C4 C3 117.4(7) . . ?
C3 C4 H4 121.3 . . ?
C1 C2 H2A 120.6 . . ?
C1 C2 C3 118.8(7) . . ?
C3 C2 H2A 120.6 . . ?
N2 C7 H7A 109.5 . . ?
N2 C7 H7B 109.5 . . ?
N2 C7 H7C 109.5 . . ?
H7A C7 H7B 109.5 . . ?
H7A C7 H7C 109.5 . . ?
H7B C7 H7C 109.5 . . ?
C4 C3 H3 119.7 . . ?
C2 C3 C4 120.7(7) . . ?
C2 C3 H3 119.7 . . ?
Mo6 O1W H5A 114.7 2_666 . ?
Mo6 O1W H1W 114.7 2_666 . ?
Mo5 O1W Mo6 83.95(13) 2_666 2_666 ?
Mo5 O1W H5A 114.7 2_666 . ?
Mo5 O1W H1W 114.7 2_666 . ?
H5A O1W H1W 111.7 . . ?

loop_
_geom_bond_atom_site_label_1
_geom_bond_atom_site_label_2
_geom_bond_distance
_geom_bond_site_symmetry_2
_geom_bond_publ_flag
Cd1 O9 2.315(3) . ?
Cd1 O9 2.315(3) 2_566 ?
Cd1 O19 2.269(3) . ?
Cd1 O19 2.269(3) 2_566 ?
Cd1 O8 2.271(3) 2_566 ?
Cd1 O8 2.270(3) . ?
Mo1 Mo2 2.5986(8) . ?
Mo1 O8 1.966(3) . ?
Mo1 O6 2.116(3) . ?
Mo1 O30 2.275(3) . ?
Mo1 O28 1.940(3) . ?
Mo1 O4 2.059(3) . ?
Mo1 O5 1.675(3) . ?
Mo6 Mo5 2.6031(6) . ?
Mo6 O9 1.965(3) . ?
Mo6 O6 2.112(3) . ?
Mo6 O30 2.271(3) . ?
Mo6 O3 2.062(3) . ?
Mo6 O7 1.677(3) . ?
Mo6 O1W 1.951(3) 2_666 ?
Mo3 Mo4 2.6164(8) . ?
Mo3 O19 1.970(3) . ?
Mo3 O23 2.118(3) . ?
Mo3 O21 2.308(3) . ?
Mo3 O18 1.945(3) . ?
Mo3 O22 2.058(4) . ?
Mo3 O20 1.674(4) . ?
Mo4 O19 1.968(3) . ?
Mo4 O13 2.294(3) . ?
Mo4 O11 2.117(3) . ?
Mo4 O18 1.943(3) . ?
Mo4 O16 2.055(4) . ?
Mo4 O17 1.680(4) . ?
Mo5 O9 1.973(3) . ?
Mo5 O13 2.256(3) . ?
Mo5 O11 2.118(3) . ?
Mo5 O12 2.074(3) . ?
Mo5 O10 1.679(4) . ?
Mo5 O1W 1.941(3) 2_666 ?
Mo2 O8 1.976(3) . ?
Mo2 O23 2.109(3) . ?
Mo2 O21 2.303(3) . ?
Mo2 O28 1.942(3) . ?
Mo2 O24 1.677(4) . ?
Mo2 O25 2.042(3) . ?
P1 O13 1.547(3) . ?
P1 O21 1.543(3) . ?
P1 O30 1.554(3) . ?
P1 O29 1.508(3) . ?
P4 O4 1.537(4) . ?
P4 O3 1.528(4) . ?
P4 O2 1.550(4) . ?
P4 O1 1.517(4) . ?
P3 O22 1.530(4) . ?
P3 O25 1.536(4) . ?
P3 O26 1.520(4) . ?
P3 O27 1.532(4) . ?
P2 O12 1.543(4) . ?
P2 O16 1.527(4) . ?
P2 O15 1.534(4) . ?
P2 O14 1.549(4) . ?
O9 H9 0.9800 . ?
O19 H19 0.9800 . ?
O8 H8 0.9800 . ?
O29 H29 0.8200 . ?
O2 H2 0.8200 . ?
O15 H15 0.8200 . ?
O26 H26 0.8200 . ?
N1 H1 0.8600 . ?
N1 C1 1.323(8) . ?
N1 C5 1.330(9) . ?
N2 C6 1.462(10) . ?
N2 C7 1.470(10) . ?
N2 H2B 0.83(10) . ?
C1 H1A 0.9300 . ?
C1 C2 1.363(10) . ?
C5 H5 0.9300 . ?
C5 C4 1.368(10) . ?
C6 H6A 0.9600 . ?
C6 H6B 0.9600 . ?
C6 H6C 0.9600 . ?
C4 H4 0.9300 . ?
C4 C3 1.378(11) . ?
C2 H2A 0.9300 . ?
C2 C3 1.366(10) . ?
C7 H7A 0.9600 . ?
C7 H7B 0.9600 . ?
C7 H7C 0.9600 . ?
C3 H3 0.9300 . ?
O1W H5A 0.9700 . ?
O1W H1W 0.9700 . ?

loop_
_geom_torsion_atom_site_label_1
_geom_torsion_atom_site_label_2
_geom_torsion_atom_site_label_3
_geom_torsion_atom_site_label_4
_geom_torsion
_geom_torsion_site_symmetry_1
_geom_torsion_site_symmetry_2
_geom_torsion_site_symmetry_3
_geom_torsion_site_symmetry_4
_geom_torsion_publ_flag
O13 P1 O21 Mo3 13.6(3) . . . . ?
O13 P1 O21 Mo2 -130.9(2) . . . . ?
O13 P1 O30 Mo1 131.7(2) . . . . ?
O13 P1 O30 Mo6 -20.2(3) . . . . ?
O21 P1 O13 Mo4 -14.9(3) . . . . ?
O21 P1 O13 Mo5 135.8(2) . . . . ?
O21 P1 O30 Mo1 16.8(3) . . . . ?
O21 P1 O30 Mo6 -135.2(2) . . . . ?
O12 P2 O16 Mo4 27.0(4) . . . . ?
O30 P1 O13 Mo4 -129.9(2) . . . . ?
O30 P1 O13 Mo5 20.8(3) . . . . ?
O30 P1 O21 Mo3 128.8(2) . . . . ?
O30 P1 O21 Mo2 -15.7(3) . . . . ?
O22 P3 O25 Mo2 -1.9(4) . . . . ?
O29 P1 O13 Mo4 109.5(2) . . . . ?
O29 P1 O13 Mo5 -99.8(2) . . . . ?
O29 P1 O21 Mo3 -109.7(2) . . . . ?
O29 P1 O21 Mo2 105.8(2) . . . . ?
O29 P1 O30 Mo1 -106.7(2) . . . . ?
O29 P1 O30 Mo6 101.4(2) . . . . ?
O16 P2 O12 Mo5 -30.9(4) . . . . ?
O4 P4 O3 Mo6 -11.7(4) . . . . ?
O3 P4 O4 Mo1 13.8(4) . . . . ?
O25 P3 O22 Mo3 8.1(4) . . . . ?
O2 P4 O4 Mo1 -100.5(3) . . . . ?
O2 P4 O3 Mo6 105.7(4) . . . . ?
O15 P2 O12 Mo5 -151.5(3) . . . . ?
O15 P2 O16 Mo4 146.8(3) . . . . ?
O1 P4 O4 Mo1 138.1(3) . . . . ?
O1 P4 O3 Mo6 -134.4(3) . . . . ?
O14 P2 O12 Mo5 91.1(3) . . . . ?
O14 P2 O16 Mo4 -94.6(4) . . . . ?
O26 P3 O22 Mo3 -112.5(4) . . . . ?
O26 P3 O25 Mo2 118.7(4) . . . . ?
O27 P3 O22 Mo3 126.6(4) . . . . ?
O27 P3 O25 Mo2 -122.4(4) . . . . ?
N1 C1 C2 C3 0.3(13) . . . . ?
N1 C5 C4 C3 -0.7(14) . . . . ?
C1 N1 C5 C4 -0.4(13) . . . . ?
C1 C2 C3 C4 -1.4(14) . . . . ?
C5 N1 C1 C2 0.6(12) . . . . ?
C5 C4 C3 C2 1.6(15) . . . . ?

loop_
_platon_squeeze_void_nr
_platon_squeeze_void_average_x
_platon_squeeze_void_average_y
_platon_squeeze_void_average_z
_platon_squeeze_void_volume
_platon_squeeze_void_count_electrons
_platon_squeeze_void_content
1 0.021 0.000 1.000 844 329 '8 C3H7NO,1 H2O'
